data_4301597
loop_
_publ_author_name
'Thibault Cantat'
'Brian L. Scott'
'David E. Morris'
'Jaqueline L. Kiplinger'

_publ_section_title
;
What a Difference a 5f Element Makes: Trivalent and Tetravalent Uranium
Halide Complexes Supported by One and Two
Bis[2-(diisopropylphosphino)-4-methylphenyl]amido (PNP) Ligands
;
_journal_name_full 'Inorganic Chemistry'
_journal_page_first 2114
_journal_page_last 2127
_journal_paper_doi 10.1021/ic802061x
_journal_volume 48
_journal_year 2009
_chemical_formula_sum 'C44 H66 I2 N3 P2 U'
_chemical_formula_weight 1190.77
_chemical_name_systematic
; 
 ? 
;
_space_group_IT_number 14
_symmetry_cell_setting monoclinic
_symmetry_space_group_name_Hall '-P 2yn'
_symmetry_space_group_name_H-M 'P 1 21/n 1'
_atom_sites_solution_hydrogens geom
_atom_sites_solution_primary direct
_atom_sites_solution_secondary difmap
_audit_creation_method SHELXL-97
_cell_angle_alpha 90.00
_cell_angle_beta 102.151(2)
_cell_angle_gamma 90.00
_cell_formula_units_Z 4
_cell_length_a 14.174(3)
_cell_length_b 14.912(3)
_cell_length_c 23.424(5)
_cell_measurement_temperature 120(1)
_cell_volume 4840.0(18)
_computing_cell_refinement 'SAINT+, v. 7.06 (Bruker AXS, 2001)'
_computing_data_collection 'APEX II, v. 1.08 (Bruker AXS, 2003)'
_computing_data_reduction 'SAINT+, v. 7.06 (Bruker AXS, 2001)'
_computing_molecular_graphics 'SHELXTL, v. 6.10, (Bruker AXS, 2000)'
_computing_publication_material 'SHELXTL, v. 6.10, (Bruker AXS, 2000)'
_computing_structure_refinement 'SHELXL-97 (Sheldrick, 1997)'
_computing_structure_solution 'SHELXS-97 (Sheldrick, 1990)'
_diffrn_ambient_temperature 120(1)
_diffrn_measured_fraction_theta_full 0.998
_diffrn_measured_fraction_theta_max 0.988
_diffrn_measurement_device_type 'Bruker D8 with APEXII CCD'
_diffrn_measurement_method '\w scans'
_diffrn_radiation_monochromator graphite
_diffrn_radiation_source 'fine-focus sealed tube'
_diffrn_radiation_type MoK\a
_diffrn_radiation_wavelength 0.71073
_diffrn_reflns_av_R_equivalents 0.0713
_diffrn_reflns_av_sigmaI/netI 0.0568
_diffrn_reflns_limit_h_max 16
_diffrn_reflns_limit_h_min -16
_diffrn_reflns_limit_k_max 17
_diffrn_reflns_limit_k_min -17
_diffrn_reflns_limit_l_max 27
_diffrn_reflns_limit_l_min -27
_diffrn_reflns_number 41891
_diffrn_reflns_theta_full 25.00
_diffrn_reflns_theta_max 25.22
_diffrn_reflns_theta_min 1.78
_diffrn_standards_decay_% 0
_diffrn_standards_interval_count 0
_diffrn_standards_interval_time 0
_diffrn_standards_number 0
_exptl_absorpt_coefficient_mu 4.726
_exptl_absorpt_correction_T_max 0.7036
_exptl_absorpt_correction_T_min 0.5185
_exptl_absorpt_correction_type multi-scan
_exptl_absorpt_process_details 'SADABS 2.03 (Sheldrick, 2001)'
_exptl_crystal_colour purple
_exptl_crystal_density_diffrn 1.634
_exptl_crystal_density_method 'not measured'
_exptl_crystal_description irregular
_exptl_crystal_F_000 2316
_exptl_crystal_size_max 0.16
_exptl_crystal_size_mid 0.14
_exptl_crystal_size_min 0.08
_refine_diff_density_max 0.796
_refine_diff_density_min -0.832
_refine_diff_density_rms 0.140
_refine_ls_extinction_method none
_refine_ls_goodness_of_fit_ref 0.927
_refine_ls_hydrogen_treatment constr
_refine_ls_matrix_type full
_refine_ls_number_parameters 469
_refine_ls_number_reflns 8631
_refine_ls_number_restraints 0
_refine_ls_restrained_S_all 0.927
_refine_ls_R_factor_all 0.0559
_refine_ls_R_factor_gt 0.0347
_refine_ls_shift/su_max 0.002
_refine_ls_shift/su_mean 0.000
_refine_ls_structure_factor_coef Fsqd
_refine_ls_weighting_details 'calc w=1/[\s^2^(Fo^2^)+(0.0449P)^2^+0.0000P] where P=(Fo^2^+2Fc^2^)/3'
_refine_ls_weighting_scheme calc
_refine_ls_wR_factor_gt 0.0758
_refine_ls_wR_factor_ref 0.0862
_reflns_number_gt 6585
_reflns_number_total 8631
_reflns_threshold_expression >2sigma(I)
_cod_data_source_file ic802061x_si_001_5.cif
_cod_data_source_block apx656
_cod_original_cell_volume 4839.9(18)
_cod_original_sg_symbol_H-M 'P 21/n'
_cod_database_code 4301597

loop_
_symmetry_equiv_pos_as_xyz
'x, y, z'
'-x+1/2, y+1/2, -z+1/2'
'-x, -y, -z'
'x-1/2, -y-1/2, z-1/2'

loop_
_atom_site_label
_atom_site_type_symbol
_atom_site_fract_x
_atom_site_fract_y
_atom_site_fract_z
_atom_site_U_iso_or_equiv
_atom_site_adp_type
_atom_site_occupancy
_atom_site_symmetry_multiplicity
_atom_site_calc_flag
_atom_site_refinement_flags
_atom_site_disorder_assembly
_atom_site_disorder_group
U1 U 0.409069(16) 0.872165(14) 0.146604(9) 0.01539(7) Uani 1 1 d . . .
I1 I 0.59239(3) 0.88857(2) 0.094337(17) 0.02238(11) Uani 1 1 d . . .
I2 I 0.23669(3) 0.85514(3) 0.209347(17) 0.02487(11) Uani 1 1 d . . .
P1 P 0.26713(11) 0.87887(10) 0.03025(7) 0.0198(3) Uani 1 1 d . . .
P2 P 0.48519(12) 0.71682(10) 0.22479(7) 0.0188(3) Uani 1 1 d . . .
N1 N 0.3782(3) 0.7279(3) 0.09942(19) 0.0162(11) Uani 1 1 d . . .
N2 N 0.4982(4) 0.9747(3) 0.2389(2) 0.0257(12) Uani 1 1 d . . .
N3 N 0.3734(4) 1.0434(3) 0.1262(2) 0.0206(11) Uani 1 1 d . . .
C1 C 0.1562(4) 0.9489(4) 0.0135(3) 0.0261(15) Uani 1 1 d . . .
H1 H 0.1151 0.9265 -0.0227 0.031 Uiso 1 1 calc R . .
C2 C 0.0997(5) 0.9423(4) 0.0621(3) 0.0312(16) Uani 1 1 d . . .
H2A H 0.0836 0.8807 0.0674 0.047 Uiso 1 1 calc R . .
H2B H 0.0416 0.9770 0.0518 0.047 Uiso 1 1 calc R . .
H2C H 0.1385 0.9650 0.0978 0.047 Uiso 1 1 calc R . .
C3 C 0.1816(5) 1.0476(4) 0.0039(3) 0.0336(17) Uani 1 1 d . . .
H3A H 0.2160 1.0510 -0.0272 0.050 Uiso 1 1 calc R . .
H3B H 0.2213 1.0709 0.0391 0.050 Uiso 1 1 calc R . .
H3C H 0.1234 1.0822 -0.0061 0.050 Uiso 1 1 calc R . .
C4 C 0.3152(5) 0.8847(4) -0.0377(3) 0.0298(16) Uani 1 1 d . . .
H4 H 0.3576 0.9372 -0.0340 0.036 Uiso 1 1 calc R . .
C5 C 0.3777(5) 0.8030(4) -0.0424(3) 0.0341(17) Uani 1 1 d . . .
H5A H 0.4255 0.7965 -0.0070 0.051 Uiso 1 1 calc R . .
H5B H 0.4090 0.8108 -0.0747 0.051 Uiso 1 1 calc R . .
H5C H 0.3379 0.7504 -0.0486 0.051 Uiso 1 1 calc R . .
C6 C 0.2391(5) 0.8965(4) -0.0947(3) 0.0365(18) Uani 1 1 d . . .
H6A H 0.2005 0.9485 -0.0916 0.055 Uiso 1 1 calc R . .
H6B H 0.1984 0.8444 -0.1012 0.055 Uiso 1 1 calc R . .
H6C H 0.2708 0.9040 -0.1268 0.055 Uiso 1 1 calc R . .
C7 C 0.2262(4) 0.7631(4) 0.0301(2) 0.0193(13) Uani 1 1 d . . .
C8 C 0.1388(4) 0.7340(4) -0.0042(2) 0.0219(14) Uani 1 1 d . . .
H8 H 0.0968 0.7764 -0.0248 0.026 Uiso 1 1 calc R . .
C9 C 0.1123(4) 0.6451(4) -0.0087(3) 0.0237(14) Uani 1 1 d . . .
C10 C 0.1750(4) 0.5840(4) 0.0236(3) 0.0253(15) Uani 1 1 d . . .
H10 H 0.1586 0.5236 0.0220 0.030 Uiso 1 1 calc R . .
C11 C 0.2615(4) 0.6108(4) 0.0583(3) 0.0220(14) Uani 1 1 d . . .
H11 H 0.3019 0.5675 0.0791 0.026 Uiso 1 1 calc R . .
C12 C 0.2908(4) 0.7005(4) 0.0633(2) 0.0167(13) Uani 1 1 d . . .
C13 C 0.4531(4) 0.6640(3) 0.1095(2) 0.0128(12) Uani 1 1 d . . .
C14 C 0.4770(4) 0.6150(3) 0.0635(3) 0.0216(14) Uani 1 1 d . . .
H14 H 0.4411 0.6241 0.0259 0.026 Uiso 1 1 calc R . .
C15 C 0.5519(4) 0.5538(4) 0.0717(3) 0.0244(14) Uani 1 1 d . . .
H15 H 0.5650 0.5227 0.0398 0.029 Uiso 1 1 calc R . .
C16 C 0.6084(4) 0.5381(4) 0.1274(3) 0.0219(14) Uani 1 1 d . . .
C17 C 0.5875(4) 0.5881(4) 0.1730(3) 0.0201(13) Uani 1 1 d . . .
H17 H 0.6249 0.5800 0.2103 0.024 Uiso 1 1 calc R . .
C18 C 0.5120(4) 0.6506(3) 0.1648(2) 0.0173(13) Uani 1 1 d . . .
C19 C 0.6005(4) 0.7267(4) 0.2789(2) 0.0231(14) Uani 1 1 d . . .
H19 H 0.6245 0.6666 0.2911 0.028 Uiso 1 1 calc R . .
C20 C 0.5806(5) 0.7777(4) 0.3318(3) 0.0351(17) Uani 1 1 d . . .
H20A H 0.5333 0.7458 0.3479 0.053 Uiso 1 1 calc R . .
H20B H 0.5568 0.8365 0.3200 0.053 Uiso 1 1 calc R . .
H20C H 0.6393 0.7827 0.3609 0.053 Uiso 1 1 calc R . .
C21 C 0.6768(4) 0.7770(4) 0.2534(3) 0.0303(16) Uani 1 1 d . . .
H21A H 0.6893 0.7447 0.2204 0.045 Uiso 1 1 calc R . .
H21B H 0.7353 0.7818 0.2826 0.045 Uiso 1 1 calc R . .
H21C H 0.6534 0.8359 0.2414 0.045 Uiso 1 1 calc R . .
C22 C 0.4107(5) 0.6412(4) 0.2610(3) 0.0283(15) Uani 1 1 d . . .
H22 H 0.3852 0.6769 0.2895 0.034 Uiso 1 1 calc R . .
C23 C 0.4676(5) 0.5618(4) 0.2938(3) 0.0401(19) Uani 1 1 d . . .
H23A H 0.5208 0.5842 0.3226 0.060 Uiso 1 1 calc R . .
H23B H 0.4915 0.5246 0.2665 0.060 Uiso 1 1 calc R . .
H23C H 0.4258 0.5272 0.3126 0.060 Uiso 1 1 calc R . .
C24 C 0.3251(5) 0.6065(4) 0.2155(3) 0.0322(16) Uani 1 1 d . . .
H24A H 0.2899 0.6563 0.1956 0.048 Uiso 1 1 calc R . .
H24B H 0.2835 0.5720 0.2346 0.048 Uiso 1 1 calc R . .
H24C H 0.3482 0.5694 0.1879 0.048 Uiso 1 1 calc R . .
C25 C 0.0180(5) 0.6150(4) -0.0462(3) 0.0351(17) Uani 1 1 d . . .
H25A H -0.0160 0.6660 -0.0654 0.053 Uiso 1 1 calc R . .
H25B H -0.0204 0.5865 -0.0222 0.053 Uiso 1 1 calc R . .
H25C H 0.0303 0.5732 -0.0749 0.053 Uiso 1 1 calc R . .
C26 C 0.6877(5) 0.4680(4) 0.1370(3) 0.0313(16) Uani 1 1 d . . .
H26A H 0.6911 0.4407 0.1004 0.047 Uiso 1 1 calc R . .
H26B H 0.6740 0.4229 0.1634 0.047 Uiso 1 1 calc R . .
H26C H 0.7484 0.4959 0.1534 0.047 Uiso 1 1 calc R . .
C27 C 0.4559(4) 0.9919(4) 0.2836(3) 0.0242(14) Uani 1 1 d . . .
H27 H 0.4072 0.9533 0.2893 0.029 Uiso 1 1 calc R . .
C28 C 0.4793(5) 1.0630(4) 0.3220(3) 0.0258(15) Uani 1 1 d . . .
H28 H 0.4466 1.0711 0.3521 0.031 Uiso 1 1 calc R . .
C29 C 0.5522(4) 1.1225(4) 0.3151(3) 0.0253(15) Uani 1 1 d . . .
C30 C 0.5971(5) 1.1028(4) 0.2691(3) 0.0283(15) Uani 1 1 d . . .
H30 H 0.6473 1.1390 0.2628 0.034 Uiso 1 1 calc R . .
C31 C 0.5686(5) 1.0315(4) 0.2332(3) 0.0281(15) Uani 1 1 d . . .
H31 H 0.6002 1.0217 0.2028 0.034 Uiso 1 1 calc R . .
C32 C 0.5827(5) 1.2012(4) 0.3555(3) 0.0292(16) Uani 1 1 d . . .
C33 C 0.6875(5) 1.1883(5) 0.3867(3) 0.0409(19) Uani 1 1 d . . .
H33A H 0.7075 1.2380 0.4124 0.061 Uiso 1 1 calc R . .
H33B H 0.7275 1.1851 0.3584 0.061 Uiso 1 1 calc R . .
H33C H 0.6935 1.1337 0.4089 0.061 Uiso 1 1 calc R . .
C34 C 0.5214(6) 1.2110(5) 0.4009(3) 0.050(2) Uani 1 1 d . . .
H34A H 0.5431 1.2618 0.4253 0.075 Uiso 1 1 calc R . .
H34B H 0.5270 1.1578 0.4245 0.075 Uiso 1 1 calc R . .
H34C H 0.4551 1.2195 0.3818 0.075 Uiso 1 1 calc R . .
C35 C 0.5741(5) 1.2878(4) 0.3194(3) 0.044(2) Uani 1 1 d . . .
H35A H 0.5930 1.3379 0.3449 0.066 Uiso 1 1 calc R . .
H35B H 0.5085 1.2955 0.2989 0.066 Uiso 1 1 calc R . .
H35C H 0.6154 1.2841 0.2918 0.066 Uiso 1 1 calc R . .
C36 C 0.3328(5) 1.0938(4) 0.1620(3) 0.0250(15) Uani 1 1 d . . .
H36 H 0.3109 1.0658 0.1922 0.030 Uiso 1 1 calc R . .
C37 C 0.3223(4) 1.1852(4) 0.1559(3) 0.0242(14) Uani 1 1 d . . .
H37 H 0.2945 1.2172 0.1822 0.029 Uiso 1 1 calc R . .
C38 C 0.3529(4) 1.2307(4) 0.1106(2) 0.0183(13) Uani 1 1 d . . .
C39 C 0.3920(4) 1.1765(4) 0.0735(2) 0.0191(13) Uani 1 1 d . . .
H39 H 0.4116 1.2020 0.0417 0.023 Uiso 1 1 calc R . .
C40 C 0.4025(4) 1.0860(4) 0.0829(2) 0.0209(14) Uani 1 1 d . . .
H40 H 0.4313 1.0525 0.0577 0.025 Uiso 1 1 calc R . .
C41 C 0.3444(5) 1.3316(4) 0.1045(3) 0.0252(15) Uani 1 1 d . . .
C42 C 0.4194(5) 1.3728(4) 0.1547(3) 0.0408(19) Uani 1 1 d . . .
H42A H 0.4069 1.3531 0.1914 0.061 Uiso 1 1 calc R . .
H42B H 0.4154 1.4370 0.1525 0.061 Uiso 1 1 calc R . .
H42C H 0.4829 1.3540 0.1515 0.061 Uiso 1 1 calc R . .
C43 C 0.3666(6) 1.3647(4) 0.0473(3) 0.045(2) Uani 1 1 d . . .
H43A H 0.4302 1.3458 0.0446 0.067 Uiso 1 1 calc R . .
H43B H 0.3632 1.4290 0.0460 0.067 Uiso 1 1 calc R . .
H43C H 0.3203 1.3403 0.0152 0.067 Uiso 1 1 calc R . .
C44 C 0.2451(5) 1.3615(4) 0.1101(3) 0.0373(18) Uani 1 1 d . . .
H44A H 0.2322 1.3400 0.1464 0.056 Uiso 1 1 calc R . .
H44B H 0.1979 1.3377 0.0782 0.056 Uiso 1 1 calc R . .
H44C H 0.2420 1.4258 0.1094 0.056 Uiso 1 1 calc R . .

loop_
_atom_site_aniso_label
_atom_site_aniso_U_11
_atom_site_aniso_U_22
_atom_site_aniso_U_33
_atom_site_aniso_U_23
_atom_site_aniso_U_13
_atom_site_aniso_U_12
U1 0.01872(13) 0.01231(12) 0.01579(12) 0.00022(9) 0.00509(9) -0.00028(9)
I1 0.0238(2) 0.0202(2) 0.0263(2) 0.00109(16) 0.01245(18) -0.00074(17)
I2 0.0249(2) 0.0236(2) 0.0299(2) 0.00274(17) 0.01458(19) 0.00170(17)
P1 0.0192(9) 0.0161(8) 0.0225(8) 0.0033(6) 0.0010(7) -0.0022(7)
P2 0.0238(9) 0.0157(8) 0.0172(8) 0.0015(6) 0.0053(7) 0.0019(7)
N1 0.016(3) 0.016(2) 0.014(2) 0.0003(19) -0.003(2) 0.000(2)
N2 0.035(3) 0.021(3) 0.021(3) 0.003(2) 0.007(2) -0.001(2)
N3 0.028(3) 0.015(3) 0.021(3) -0.001(2) 0.009(2) 0.003(2)
C1 0.021(4) 0.021(3) 0.033(4) 0.002(3) -0.001(3) -0.001(3)
C2 0.025(4) 0.028(4) 0.037(4) 0.002(3) 0.000(3) 0.002(3)
C3 0.028(4) 0.018(3) 0.049(4) 0.007(3) -0.006(3) 0.002(3)
C4 0.033(4) 0.031(4) 0.024(3) 0.006(3) 0.003(3) -0.018(3)
C5 0.029(4) 0.048(4) 0.028(4) 0.003(3) 0.011(3) -0.004(3)
C6 0.038(4) 0.041(4) 0.027(4) 0.009(3) -0.001(3) -0.013(3)
C7 0.021(4) 0.022(3) 0.016(3) 0.004(2) 0.006(3) -0.005(3)
C8 0.020(4) 0.025(3) 0.021(3) 0.007(3) 0.004(3) -0.001(3)
C9 0.019(3) 0.025(3) 0.025(3) 0.002(3) -0.001(3) -0.013(3)
C10 0.027(4) 0.017(3) 0.032(4) 0.002(3) 0.007(3) -0.006(3)
C11 0.023(4) 0.016(3) 0.026(3) 0.008(3) 0.003(3) -0.001(3)
C12 0.019(3) 0.014(3) 0.018(3) -0.001(2) 0.006(3) 0.002(2)
C13 0.016(3) 0.007(3) 0.016(3) -0.001(2) 0.006(2) 0.000(2)
C14 0.030(4) 0.014(3) 0.018(3) 0.003(2) -0.001(3) -0.004(3)
C15 0.028(4) 0.024(3) 0.021(3) -0.010(3) 0.004(3) -0.001(3)
C16 0.015(3) 0.013(3) 0.038(4) -0.004(3) 0.006(3) 0.005(2)
C17 0.019(3) 0.016(3) 0.024(3) 0.000(2) 0.001(3) 0.001(3)
C18 0.024(3) 0.011(3) 0.018(3) 0.002(2) 0.009(3) 0.000(2)
C19 0.026(4) 0.023(3) 0.017(3) 0.004(3) -0.002(3) 0.005(3)
C20 0.048(5) 0.027(4) 0.026(4) 0.002(3) 0.001(3) 0.008(3)
C21 0.027(4) 0.024(3) 0.038(4) 0.002(3) 0.001(3) 0.001(3)
C22 0.037(4) 0.021(3) 0.029(4) 0.004(3) 0.013(3) -0.003(3)
C23 0.044(5) 0.035(4) 0.040(4) 0.021(3) 0.007(4) 0.003(3)
C24 0.031(4) 0.026(4) 0.044(4) 0.002(3) 0.018(3) -0.005(3)
C25 0.027(4) 0.039(4) 0.034(4) 0.012(3) -0.004(3) -0.010(3)
C26 0.027(4) 0.023(3) 0.043(4) -0.004(3) 0.003(3) 0.009(3)
C27 0.024(4) 0.025(3) 0.022(3) 0.005(3) 0.004(3) -0.003(3)
C28 0.031(4) 0.027(4) 0.019(3) 0.000(3) 0.006(3) 0.006(3)
C29 0.020(4) 0.023(3) 0.029(4) -0.005(3) -0.003(3) 0.003(3)
C30 0.025(4) 0.029(4) 0.033(4) -0.006(3) 0.014(3) -0.002(3)
C31 0.024(4) 0.031(4) 0.029(4) -0.004(3) 0.005(3) 0.008(3)
C32 0.025(4) 0.032(4) 0.033(4) -0.011(3) 0.009(3) 0.000(3)
C33 0.032(4) 0.046(5) 0.042(4) -0.021(4) 0.002(4) -0.009(3)
C34 0.045(5) 0.057(5) 0.052(5) -0.026(4) 0.019(4) 0.000(4)
C35 0.053(5) 0.025(4) 0.055(5) -0.008(3) 0.013(4) -0.002(4)
C36 0.031(4) 0.019(3) 0.028(4) 0.004(3) 0.013(3) -0.002(3)
C37 0.030(4) 0.027(4) 0.018(3) -0.004(3) 0.009(3) 0.003(3)
C38 0.013(3) 0.015(3) 0.026(3) 0.000(3) 0.003(3) -0.001(2)
C39 0.019(3) 0.017(3) 0.021(3) 0.002(2) 0.005(3) -0.005(3)
C40 0.020(3) 0.023(3) 0.021(3) -0.003(3) 0.008(3) 0.003(3)
C41 0.026(4) 0.017(3) 0.036(4) 0.003(3) 0.014(3) 0.007(3)
C42 0.039(5) 0.026(4) 0.057(5) -0.007(3) 0.010(4) -0.007(3)
C43 0.084(6) 0.011(3) 0.046(5) 0.011(3) 0.030(4) 0.008(3)
C44 0.031(4) 0.020(4) 0.062(5) 0.007(3) 0.012(4) 0.003(3)

loop_
_atom_type_symbol
_atom_type_description
_atom_type_scat_dispersion_real
_atom_type_scat_dispersion_imag
_atom_type_scat_source
C C 0.0033 0.0016 'International Tables Vol C Tables 4.2.6.8 and 6.1.1.4'
H H 0.0000 0.0000 'International Tables Vol C Tables 4.2.6.8 and 6.1.1.4'
N N 0.0061 0.0033 'International Tables Vol C Tables 4.2.6.8 and 6.1.1.4'
P P 0.1023 0.0942 'International Tables Vol C Tables 4.2.6.8 and 6.1.1.4'
I I -0.4742 1.8119 'International Tables Vol C Tables 4.2.6.8 and 6.1.1.4'
U U -9.6767 9.6646 'International Tables Vol C Tables 4.2.6.8 and 6.1.1.4'

loop_
_geom_angle_atom_site_label_1
_geom_angle_atom_site_label_2
_geom_angle_atom_site_label_3
_geom_angle
_geom_angle_site_symmetry_1
_geom_angle_site_symmetry_3
_geom_angle_publ_flag
N1 U1 N3 140.59(15) . . ?
N1 U1 N2 150.44(14) . . ?
N3 U1 N2 68.85(14) . . ?
N1 U1 P2 66.43(11) . . ?
N3 U1 P2 152.85(11) . . ?
N2 U1 P2 84.41(10) . . ?
N1 U1 P1 66.16(11) . . ?
N3 U1 P1 74.81(11) . . ?
N2 U1 P1 143.37(11) . . ?
P2 U1 P1 131.16(4) . . ?
N1 U1 I1 88.62(11) . . ?
N3 U1 I1 89.80(11) . . ?
N2 U1 I1 88.96(11) . . ?
P2 U1 I1 94.47(3) . . ?
P1 U1 I1 95.45(4) . . ?
N1 U1 I2 93.36(11) . . ?
N3 U1 I2 91.44(11) . . ?
N2 U1 I2 87.15(11) . . ?
P2 U1 I2 82.33(3) . . ?
P1 U1 I2 89.36(4) . . ?
I1 U1 I2 175.188(13) . . ?
C7 P1 C1 106.1(3) . . ?
C7 P1 C4 102.5(3) . . ?
C1 P1 C4 103.8(3) . . ?
C7 P1 U1 96.98(19) . . ?
C1 P1 U1 125.5(2) . . ?
C4 P1 U1 118.5(2) . . ?
C18 P2 C19 105.9(3) . . ?
C18 P2 C22 104.7(3) . . ?
C19 P2 C22 103.8(3) . . ?
C18 P2 U1 93.09(18) . . ?
C19 P2 U1 120.48(19) . . ?
C22 P2 U1 125.2(2) . . ?
C12 N1 C13 116.2(4) . . ?
C12 N1 U1 125.9(3) . . ?
C13 N1 U1 117.9(3) . . ?
C27 N2 C31 115.0(5) . . ?
C27 N2 U1 121.2(4) . . ?
C31 N2 U1 120.5(4) . . ?
C40 N3 C36 116.8(5) . . ?
C40 N3 U1 121.5(4) . . ?
C36 N3 U1 121.5(4) . . ?
C2 C1 C3 110.2(5) . . ?
C2 C1 P1 111.0(4) . . ?
C3 C1 P1 110.7(4) . . ?
C5 C4 C6 109.9(5) . . ?
C5 C4 P1 110.4(4) . . ?
C6 C4 P1 115.5(5) . . ?
C8 C7 C12 120.3(5) . . ?
C8 C7 P1 122.6(4) . . ?
C12 C7 P1 116.9(4) . . ?
C9 C8 C7 122.5(6) . . ?
C10 C9 C8 117.4(5) . . ?
C10 C9 C25 120.8(5) . . ?
C8 C9 C25 121.8(5) . . ?
C11 C10 C9 121.4(5) . . ?
C10 C11 C12 122.5(5) . . ?
C11 C12 N1 122.5(5) . . ?
C11 C12 C7 115.9(5) . . ?
N1 C12 C7 121.6(5) . . ?
C18 C13 C14 116.3(5) . . ?
C18 C13 N1 122.2(5) . . ?
C14 C13 N1 121.3(5) . . ?
C15 C14 C13 122.7(5) . . ?
C14 C15 C16 120.8(5) . . ?
C17 C16 C15 117.1(5) . . ?
C17 C16 C26 121.9(5) . . ?
C15 C16 C26 121.0(5) . . ?
C16 C17 C18 122.2(5) . . ?
C13 C18 C17 120.8(5) . . ?
C13 C18 P2 117.1(4) . . ?
C17 C18 P2 122.1(4) . . ?
C20 C19 C21 109.7(5) . . ?
C20 C19 P2 107.9(4) . . ?
C21 C19 P2 111.4(4) . . ?
C24 C22 C23 110.0(5) . . ?
C24 C22 P2 109.2(4) . . ?
C23 C22 P2 113.8(5) . . ?
N2 C27 C28 124.8(6) . . ?
C27 C28 C29 119.6(6) . . ?
C30 C29 C28 115.1(5) . . ?
C30 C29 C32 122.0(6) . . ?
C28 C29 C32 122.9(6) . . ?
C31 C30 C29 121.1(6) . . ?
N2 C31 C30 124.3(6) . . ?
C29 C32 C34 112.5(6) . . ?
C29 C32 C33 108.9(5) . . ?
C34 C32 C33 108.7(6) . . ?
C29 C32 C35 109.3(5) . . ?
C34 C32 C35 108.3(6) . . ?
C33 C32 C35 109.1(6) . . ?
N3 C36 C37 122.9(6) . . ?
C36 C37 C38 120.8(6) . . ?
C39 C38 C37 114.9(5) . . ?
C39 C38 C41 123.8(5) . . ?
C37 C38 C41 121.3(5) . . ?
C40 C39 C38 121.2(5) . . ?
N3 C40 C39 123.4(5) . . ?
C43 C41 C44 110.6(6) . . ?
C43 C41 C38 112.2(5) . . ?
C44 C41 C38 110.1(5) . . ?
C43 C41 C42 107.8(6) . . ?
C44 C41 C42 108.9(5) . . ?
C38 C41 C42 107.3(5) . . ?

loop_
_geom_bond_atom_site_label_1
_geom_bond_atom_site_label_2
_geom_bond_distance
_geom_bond_site_symmetry_2
_geom_bond_publ_flag
U1 N1 2.417(4) . ?
U1 N3 2.628(4) . ?
U1 N2 2.731(5) . ?
U1 P2 3.0088(15) . ?
U1 P1 3.0294(16) . ?
U1 I1 3.1064(7) . ?
U1 I2 3.1155(7) . ?
P1 C7 1.822(6) . ?
P1 C1 1.859(6) . ?
P1 C4 1.860(6) . ?
P2 C18 1.823(6) . ?
P2 C19 1.851(6) . ?
P2 C22 1.867(6) . ?
N1 C12 1.405(7) . ?
N1 C13 1.409(7) . ?
N2 C27 1.337(7) . ?
N2 C31 1.336(8) . ?
N3 C40 1.333(7) . ?
N3 C36 1.342(7) . ?
C1 C2 1.528(8) . ?
C1 C3 1.542(8) . ?
C4 C5 1.524(9) . ?
C4 C6 1.541(8) . ?
C7 C8 1.396(8) . ?
C7 C12 1.419(8) . ?
C8 C9 1.376(8) . ?
C9 C10 1.382(8) . ?
C9 C25 1.505(8) . ?
C10 C11 1.379(8) . ?
C11 C12 1.398(7) . ?
C13 C18 1.400(8) . ?
C13 C14 1.400(8) . ?
C14 C15 1.383(8) . ?
C15 C16 1.399(8) . ?
C16 C17 1.384(8) . ?
C16 C26 1.518(7) . ?
C17 C18 1.401(8) . ?
C19 C20 1.531(8) . ?
C19 C21 1.536(8) . ?
C22 C24 1.527(9) . ?
C22 C23 1.543(8) . ?
C27 C28 1.384(8) . ?
C28 C29 1.397(8) . ?
C29 C30 1.393(8) . ?
C29 C32 1.512(8) . ?
C30 C31 1.363(8) . ?
C32 C34 1.517(9) . ?
C32 C33 1.523(9) . ?
C32 C35 1.534(9) . ?
C36 C37 1.374(8) . ?
C37 C38 1.405(8) . ?
C38 C39 1.384(8) . ?
C38 C41 1.515(7) . ?
C39 C40 1.371(8) . ?
C41 C43 1.522(8) . ?
C41 C44 1.508(8) . ?
C41 C42 1.538(9) . ?
